data_4327663
loop_
_publ_author_name
'Nuria Brugat'
'Alfonso Polo'
'\'Angel \'Alvarez-Larena'
'J. Francesc Piniella'
'Julio Real'

_publ_contact_author
; 
Julio Real 
Departament de Qu\'imica 
Universitat Aut\'onoma de Barcelona 
08193 Bellaterra 
Spain 
;
_publ_contact_author_email real@cc.uab.es
_publ_contact_author_fax '34 93 5813101'
_publ_contact_author_phone '34 93 5812894'
_publ_section_title
;
 Palladium Phosphinothiolato Complexes. Syntheses and Crystal Structures
 of Mononuclear [PdCl(SC2H4PPh2)PPh3] and Binuclear
 [Pd2Cl2(\m-SC3H6PPh2)2] and Their Performance in Catalytic Carbonylation
;
_journal_name_full 'Inorganic Chemistry'
_journal_page_first 4829
_journal_page_last 4837
_journal_paper_doi 10.1021/ic981224+
_journal_volume 38
_journal_year 1999
_chemical_formula_moiety '[Pd Cl ((C6 H5)2 C3 H6 P S)]2 (C H2 Cl2)'
_chemical_formula_sum 'C31 H34 Cl4 P2 Pd2 S2'
_chemical_formula_weight 887.24
_chemical_name_systematic
; 
Dichlorobis{\m-[3-(diphenylphosphino)propanethiolato]-P,\m-S}-dipalladium(II) 
;
_space_group_IT_number 14
_symmetry_cell_setting monoclinic
_symmetry_space_group_name_Hall '-P 2yn'
_symmetry_space_group_name_H-M 'P 1 21/n 1'
_atom_sites_solution_hydrogens geom
_atom_sites_solution_primary direct
_atom_sites_solution_secondary difmap
_audit_creation_method SHELXL-97
_cell_angle_alpha 90.00
_cell_angle_beta 97.36(1)
_cell_angle_gamma 90.00
_cell_formula_units_Z 4
_cell_length_a 12.701(3)
_cell_length_b 12.040(4)
_cell_length_c 22.495(2)
_cell_measurement_reflns_used 25
_cell_measurement_temperature 293(2)
_cell_measurement_theta_max 12.43
_cell_measurement_theta_min 11.37
_cell_volume 3411.6(14)
_computing_cell_refinement 'CAD4 (Enraf-Nonius)'
_computing_data_collection 'CAD4 (Enraf-Nonius)'
_computing_structure_refinement 'SHELXL-97 (Sheldrick, 1997)'
_computing_structure_solution 'SHELXS-97 (Sheldrick, 1990)'
_diffrn_ambient_temperature 293(2)
_diffrn_measured_fraction_theta_full 0.950
_diffrn_measured_fraction_theta_max 0.950
_diffrn_measurement_device_type 'Enraf-Nonius CAD4'
_diffrn_measurement_method 'omega/2theta scan'
_diffrn_radiation_monochromator graphite
_diffrn_radiation_source 'fine-focus sealed tube'
_diffrn_radiation_type MoK\a
_diffrn_radiation_wavelength 0.71069
_diffrn_reflns_av_R_equivalents 0.0000
_diffrn_reflns_av_sigmaI/netI 0.0140
_diffrn_reflns_limit_h_max 14
_diffrn_reflns_limit_h_min -15
_diffrn_reflns_limit_k_max 14
_diffrn_reflns_limit_k_min 0
_diffrn_reflns_limit_l_max 26
_diffrn_reflns_limit_l_min 0
_diffrn_reflns_number 5995
_diffrn_reflns_theta_full 24.97
_diffrn_reflns_theta_max 24.97
_diffrn_reflns_theta_min 1.75
_diffrn_standards_decay_% 0
_diffrn_standards_interval_time 120
_diffrn_standards_number 3
_exptl_absorpt_coefficient_mu 1.606
_exptl_absorpt_correction_T_max 0.999
_exptl_absorpt_correction_T_min 0.923
_exptl_absorpt_correction_type empirical
_exptl_crystal_colour orange
_exptl_crystal_density_diffrn 1.727
_exptl_crystal_description prism
_exptl_crystal_F_000 1768
_exptl_crystal_size_max 0.50
_exptl_crystal_size_mid 0.36
_exptl_crystal_size_min 0.29
_refine_diff_density_max 0.691
_refine_diff_density_min -0.578
_refine_diff_density_rms 0.089
_refine_ls_extinction_method none
_refine_ls_goodness_of_fit_ref 1.085
_refine_ls_hydrogen_treatment noref
_refine_ls_matrix_type full
_refine_ls_number_parameters 331
_refine_ls_number_reflns 5995
_refine_ls_number_restraints 9
_refine_ls_restrained_S_all 1.085
_refine_ls_R_factor_all 0.0329
_refine_ls_R_factor_gt 0.0274
_refine_ls_shift/su_max 0.003
_refine_ls_shift/su_mean 0.000
_refine_ls_structure_factor_coef Fsqd
_refine_ls_weighting_details 'w=1/[\s^2^(Fo^2^)+(0.0318P)^2^+5.0267P] where P=(Fo^2^+2Fc^2^)/3'
_refine_ls_weighting_scheme calc
_refine_ls_wR_factor_gt 0.0729
_refine_ls_wR_factor_ref 0.0743
_reflns_number_gt 5297
_reflns_number_total 5995
_reflns_threshold_expression >2sigma(I)
_cod_data_source_file ic9812242B_2.cif
_cod_data_source_block compound6
_cod_depositor_comments
;
The following automatic conversions were performed:

'_refine_ls_weighting_scheme' value 'calc
w=1/[\s^2^(Fo^2^)+(0.0318P)^2^+5.0267P] where P=(Fo^2^+2Fc^2^)/3' was
changed to 'calc'. New tag '_refine_ls_weighting_details' was
created. The value of the new tag was set to
'w=1/[\s^2^(Fo^2^)+(0.0318P)^2^+5.0267P] where P=(Fo^2^+2Fc^2^)/3'.

Automatic conversion script
Id: cif_fix_values 3143 2015-03-26 13:38:13Z robertas 
;
_cod_database_code 4327663

loop_
_symmetry_equiv_pos_as_xyz
'x, y, z'
'-x+1/2, y+1/2, -z+1/2'
'-x, -y, -z'
'x-1/2, -y-1/2, z-1/2'

loop_
_atom_site_label
_atom_site_type_symbol
_atom_site_fract_x
_atom_site_fract_y
_atom_site_fract_z
_atom_site_U_iso_or_equiv
_atom_site_adp_type
_atom_site_occupancy
_atom_site_calc_flag
_atom_site_refinement_flags
_atom_site_disorder_assembly
_atom_site_disorder_group
Pd1 Pd 0.371782(19) 0.36528(2) 0.181727(11) 0.03718(8) Uani 1 d . . .
Pd2 Pd 0.47214(2) 0.54734(2) 0.258337(12) 0.03877(8) Uani 1 d . . .
Cl1 Cl 0.27401(8) 0.38852(9) 0.08725(4) 0.0565(2) Uani 1 d . . .
Cl2 Cl 0.65233(8) 0.55218(9) 0.29389(6) 0.0660(3) Uani 1 d . . .
S1 S 0.44372(7) 0.35708(7) 0.28061(4) 0.0439(2) Uani 1 d . . .
C11 C 0.5657(3) 0.2803(3) 0.30037(18) 0.0573(10) Uani 1 d . . .
H11A H 0.6166 0.3295 0.3229 0.069 Uiso 1 calc R . .
H11B H 0.5513 0.2205 0.3271 0.069 Uiso 1 calc R . .
C12 C 0.6168(3) 0.2317(3) 0.25092(18) 0.0549(10) Uani 1 d . . .
H12A H 0.6804 0.1926 0.2678 0.066 Uiso 1 calc R . .
H12B H 0.6384 0.2915 0.2262 0.066 Uiso 1 calc R . .
C13 C 0.5453(3) 0.1509(3) 0.21075(17) 0.0498(9) Uani 1 d . . .
H13A H 0.4989 0.1123 0.2349 0.060 Uiso 1 calc R . .
H13B H 0.5894 0.0959 0.1943 0.060 Uiso 1 calc R . .
P1 P 0.46547(7) 0.22260(7) 0.14980(4) 0.03967(19) Uani 1 d . . .
C21 C 0.55994(16) 0.2629(2) 0.09884(10) 0.0439(8) Uani 1 d G . .
C22 C 0.52591(16) 0.3343(2) 0.05172(12) 0.0603(10) Uani 1 d G . .
H22 H 0.4560 0.3593 0.0462 0.072 Uiso 1 calc R . .
C23 C 0.5963(2) 0.3684(2) 0.01285(11) 0.0697(12) Uani 1 d G . .
H23 H 0.5735 0.4161 -0.0187 0.084 Uiso 1 calc R . .
C24 C 0.7007(2) 0.3310(3) 0.02110(12) 0.0677(12) Uani 1 d G . .
H24 H 0.7478 0.3538 -0.0049 0.081 Uiso 1 calc R . .
C25 C 0.73474(14) 0.2597(3) 0.06822(13) 0.0699(13) Uani 1 d G . .
H25 H 0.8046 0.2347 0.0737 0.084 Uiso 1 calc R . .
C26 C 0.66436(18) 0.2256(2) 0.10709(11) 0.0593(10) Uani 1 d G . .
H26 H 0.6871 0.1778 0.1386 0.071 Uiso 1 calc R . .
C31 C 0.38285(17) 0.11517(18) 0.11142(11) 0.0415(8) Uani 1 d G . .
C32 C 0.28303(19) 0.0967(2) 0.12863(11) 0.0558(10) Uani 1 d G . .
H32 H 0.2594 0.1404 0.1583 0.067 Uiso 1 calc R . .
C33 C 0.21859(16) 0.0130(2) 0.10145(13) 0.0649(11) Uani 1 d G . .
H33 H 0.1518 0.0007 0.1130 0.078 Uiso 1 calc R . .
C34 C 0.2540(2) -0.0523(2) 0.05706(12) 0.0619(11) Uani 1 d G . .
H34 H 0.2109 -0.1084 0.0389 0.074 Uiso 1 calc R . .
C35 C 0.3538(2) -0.0339(2) 0.03985(11) 0.0707(13) Uani 1 d G . .
H35 H 0.3775 -0.0776 0.0102 0.085 Uiso 1 calc R . .
C36 C 0.41823(17) 0.0499(2) 0.06703(12) 0.0634(11) Uani 1 d G . .
H36 H 0.4850 0.0622 0.0555 0.076 Uiso 1 calc R . .
S2 S 0.29571(7) 0.51964(7) 0.22691(4) 0.0445(2) Uani 1 d . . .
C41 C 0.2302(3) 0.6161(3) 0.1720(2) 0.0554(10) Uani 1 d . . .
H41A H 0.1930 0.5728 0.1395 0.066 Uiso 1 calc R . .
H41B H 0.1770 0.6561 0.1907 0.066 Uiso 1 calc R . .
C42 C 0.2977(3) 0.6998(3) 0.14522(18) 0.0548(10) Uani 1 d . . .
H42A H 0.2530 0.7427 0.1154 0.066 Uiso 1 calc R . .
H42B H 0.3494 0.6608 0.1248 0.066 Uiso 1 calc R . .
C43 C 0.3565(3) 0.7799(3) 0.19099(18) 0.0499(9) Uani 1 d . . .
H43A H 0.3124 0.7957 0.2221 0.060 Uiso 1 calc R . .
H43B H 0.3694 0.8493 0.1712 0.060 Uiso 1 calc R . .
P2 P 0.48226(7) 0.72237(7) 0.22489(4) 0.0413(2) Uani 1 d . . .
C51 C 0.53100(17) 0.82310(18) 0.28158(10) 0.0408(7) Uani 1 d G . .
C52 C 0.46598(15) 0.8500(2) 0.32468(11) 0.0557(10) Uani 1 d G . .
H52 H 0.4002 0.8159 0.3241 0.067 Uiso 1 calc R . .
C53 C 0.49932(19) 0.9279(2) 0.36869(10) 0.0628(11) Uani 1 d G . .
H53 H 0.4558 0.9459 0.3975 0.075 Uiso 1 calc R . .
C54 C 0.5977(2) 0.9789(2) 0.36960(11) 0.0631(11) Uani 1 d G . .
H54 H 0.6200 1.0310 0.3991 0.076 Uiso 1 calc R . .
C55 C 0.66272(16) 0.9520(2) 0.32650(12) 0.0631(11) Uani 1 d G . .
H55 H 0.7285 0.9862 0.3271 0.076 Uiso 1 calc R . .
C56 C 0.62937(17) 0.8741(2) 0.28249(10) 0.0512(9) Uani 1 d G . .
H56 H 0.6729 0.8561 0.2537 0.061 Uiso 1 calc R . .
C61 C 0.5641(2) 0.7318(2) 0.16441(10) 0.0465(8) Uani 1 d G . .
C62 C 0.5960(2) 0.63544(16) 0.13770(12) 0.0534(9) Uani 1 d G . .
H62 H 0.5792 0.5663 0.1524 0.064 Uiso 1 calc R . .
C63 C 0.6530(2) 0.6424(2) 0.08904(12) 0.0684(12) Uani 1 d G . .
H63 H 0.6743 0.5780 0.0712 0.082 Uiso 1 calc R . .
C64 C 0.6781(2) 0.7457(3) 0.06708(11) 0.0773(14) Uani 1 d G . .
H64 H 0.7162 0.7503 0.0345 0.093 Uiso 1 calc R . .
C65 C 0.6462(3) 0.8420(2) 0.09378(13) 0.0805(15) Uani 1 d G . .
H65 H 0.6629 0.9111 0.0791 0.097 Uiso 1 calc R . .
C66 C 0.5892(3) 0.83504(16) 0.14244(13) 0.0676(12) Uani 1 d G . .
H66 H 0.5678 0.8995 0.1603 0.081 Uiso 1 calc R . .
C10 C -0.0512(10) 0.8180(8) -0.0009(4) 0.083(3) Uiso 0.50 d PD A 1
H10A H -0.0103 0.8538 -0.0291 0.100 Uiso 0.50 calc PR A 1
H10B H -0.1179 0.7934 -0.0228 0.100 Uiso 0.50 calc PR A 1
Cl11 Cl 0.0205(4) 0.7008(5) 0.0320(2) 0.1047(12) Uiso 0.50 d PD A 1
Cl12 Cl -0.0764(3) 0.9149(3) 0.05571(17) 0.1001(10) Uiso 0.50 d PD A 1
C20 C -0.0673(13) 0.806(6) -0.019(2) 0.24(4) Uiso 0.20 d PD B 2
H20A H -0.1098 0.7491 -0.0411 0.285 Uiso 0.20 calc PR B 2
H20B H -0.1150 0.8600 -0.0049 0.285 Uiso 0.20 calc PR B 2
Cl21 Cl 0.0152(7) 0.8718(7) -0.0663(3) 0.098(2) Uiso 0.20 d PD B 2
Cl22 Cl 0.0116(12) 0.7446(12) 0.0436(5) 0.145(5) Uiso 0.20 d PD B 2
C30 C -0.0461(16) 0.7695(11) -0.0129(6) 0.090(6) Uiso 0.30 d PD C 3
H30A H -0.1173 0.7488 -0.0301 0.108 Uiso 0.30 calc PR C 3
H30B H -0.0086 0.7973 -0.0448 0.108 Uiso 0.30 calc PR C 3
Cl31 Cl -0.0524(6) 0.8744(6) 0.0419(3) 0.114(2) Uiso 0.30 d PD C 3
Cl32 Cl 0.0209(7) 0.6521(6) 0.0209(4) 0.126(3) Uiso 0.30 d PD C 3

loop_
_atom_site_aniso_label
_atom_site_aniso_U_11
_atom_site_aniso_U_22
_atom_site_aniso_U_33
_atom_site_aniso_U_23
_atom_site_aniso_U_13
_atom_site_aniso_U_12
Pd1 0.03653(14) 0.03180(14) 0.04324(15) -0.00151(10) 0.00519(10) -0.00057(10)
Pd2 0.03818(14) 0.03120(14) 0.04645(15) -0.00177(11) 0.00365(11) -0.00146(10)
Cl1 0.0505(5) 0.0648(6) 0.0517(5) -0.0038(5) -0.0032(4) 0.0130(4)
Cl2 0.0463(5) 0.0565(6) 0.0893(8) 0.0080(5) -0.0137(5) -0.0069(4)
S1 0.0522(5) 0.0350(4) 0.0446(5) 0.0017(4) 0.0069(4) -0.0026(4)
C11 0.067(3) 0.049(2) 0.052(2) 0.0023(18) -0.0058(19) 0.0042(19)
C12 0.051(2) 0.054(2) 0.055(2) -0.0019(19) -0.0071(18) 0.0064(18)
C13 0.062(2) 0.0369(19) 0.048(2) 0.0005(16) -0.0013(17) 0.0099(17)
P1 0.0427(5) 0.0321(4) 0.0435(5) -0.0021(4) 0.0028(4) 0.0014(4)
C21 0.0409(18) 0.0401(19) 0.050(2) -0.0092(16) 0.0051(15) -0.0028(15)
C22 0.051(2) 0.063(3) 0.069(3) 0.013(2) 0.014(2) 0.0078(19)
C23 0.075(3) 0.074(3) 0.063(3) 0.007(2) 0.021(2) -0.004(2)
C24 0.064(3) 0.078(3) 0.066(3) -0.020(2) 0.024(2) -0.021(2)
C25 0.044(2) 0.094(4) 0.072(3) -0.024(3) 0.012(2) -0.002(2)
C26 0.046(2) 0.073(3) 0.057(2) -0.007(2) 0.0034(18) 0.010(2)
C31 0.049(2) 0.0338(17) 0.0408(18) 0.0000(14) 0.0028(15) -0.0040(15)
C32 0.059(2) 0.053(2) 0.058(2) -0.0076(19) 0.0152(19) -0.0117(19)
C33 0.062(3) 0.058(3) 0.074(3) 0.000(2) 0.008(2) -0.017(2)
C34 0.082(3) 0.047(2) 0.053(2) 0.0019(18) -0.006(2) -0.022(2)
C35 0.094(3) 0.060(3) 0.061(3) -0.022(2) 0.019(2) -0.020(2)
C36 0.068(3) 0.057(3) 0.069(3) -0.021(2) 0.025(2) -0.014(2)
S2 0.0374(4) 0.0400(4) 0.0575(5) -0.0068(4) 0.0113(4) -0.0005(4)
C41 0.0400(19) 0.041(2) 0.082(3) -0.0095(19) -0.0031(18) 0.0053(16)
C42 0.052(2) 0.049(2) 0.059(2) -0.0007(18) -0.0091(18) 0.0079(18)
C43 0.048(2) 0.0373(19) 0.063(2) -0.0019(17) 0.0003(17) 0.0044(16)
P2 0.0396(5) 0.0310(4) 0.0525(5) -0.0023(4) 0.0035(4) 0.0006(4)
C51 0.0405(18) 0.0313(16) 0.049(2) -0.0019(15) 0.0006(15) 0.0028(14)
C52 0.045(2) 0.060(2) 0.063(2) -0.010(2) 0.0083(18) -0.0058(18)
C53 0.057(2) 0.066(3) 0.064(3) -0.019(2) 0.004(2) 0.009(2)
C54 0.066(3) 0.050(2) 0.068(3) -0.018(2) -0.010(2) 0.004(2)
C55 0.053(2) 0.058(3) 0.077(3) -0.009(2) -0.001(2) -0.014(2)
C56 0.045(2) 0.051(2) 0.058(2) -0.0051(18) 0.0080(17) -0.0030(17)
C61 0.047(2) 0.0424(19) 0.050(2) -0.0011(16) 0.0041(16) -0.0001(16)
C62 0.053(2) 0.049(2) 0.058(2) -0.0017(18) 0.0073(18) 0.0094(18)
C63 0.064(3) 0.078(3) 0.064(3) -0.010(2) 0.014(2) 0.015(2)
C64 0.068(3) 0.107(4) 0.059(3) 0.001(3) 0.018(2) -0.004(3)
C65 0.105(4) 0.073(3) 0.067(3) 0.013(3) 0.025(3) -0.016(3)
C66 0.091(3) 0.047(2) 0.068(3) 0.001(2) 0.023(2) -0.005(2)

loop_
_atom_type_symbol
_atom_type_description
_atom_type_scat_dispersion_real
_atom_type_scat_dispersion_imag
_atom_type_scat_source
C C 0.0033 0.0016 'International Tables Vol C Tables 4.2.6.8 and 6.1.1.4'
H H 0.0000 0.0000 'International Tables Vol C Tables 4.2.6.8 and 6.1.1.4'
Cl Cl 0.1484 0.1585 'International Tables Vol C Tables 4.2.6.8 and 6.1.1.4'
P P 0.1023 0.0942 'International Tables Vol C Tables 4.2.6.8 and 6.1.1.4'
Pd Pd -0.9988 1.0072 'International Tables Vol C Tables 4.2.6.8 and 6.1.1.4'
S S 0.1246 0.1234 'International Tables Vol C Tables 4.2.6.8 and 6.1.1.4'

loop_
_geom_angle_atom_site_label_1
_geom_angle_atom_site_label_2
_geom_angle_atom_site_label_3
_geom_angle
P1 Pd1 S1 96.60(3)
P1 Pd1 Cl1 92.41(4)
S1 Pd1 Cl1 170.19(3)
P1 Pd1 S2 171.20(3)
S1 Pd1 S2 75.70(3)
Cl1 Pd1 S2 95.59(4)
P1 Pd1 Pd2 122.75(3)
S1 Pd1 Pd2 51.84(2)
Cl1 Pd1 Pd2 125.27(3)
S2 Pd1 Pd2 49.04(3)
P2 Pd2 S2 97.42(3)
P2 Pd2 Cl2 89.75(4)
S2 Pd2 Cl2 172.80(4)
P2 Pd2 S1 171.50(3)
S2 Pd2 S1 75.87(3)
Cl2 Pd2 S1 96.93(4)
P2 Pd2 Pd1 122.42(3)
S2 Pd2 Pd1 51.88(2)
Cl2 Pd2 Pd1 123.21(3)
S1 Pd2 Pd1 49.28(3)
C11 S1 Pd1 118.80(14)
C11 S1 Pd2 113.25(15)
Pd1 S1 Pd2 78.88(3)
C12 C11 S1 117.5(3)
C11 C12 C13 114.1(3)
C12 C13 P1 111.9(3)
C31 P1 C13 104.70(15)
C31 P1 C21 106.09(12)
C13 P1 C21 104.57(16)
C31 P1 Pd1 113.43(9)
C13 P1 Pd1 112.79(13)
C21 P1 Pd1 114.35(9)
C22 C21 C26 120.0
C22 C21 P1 118.52(14)
C26 C21 P1 121.47(14)
C23 C22 C21 120.0
C24 C23 C22 120.0
C23 C24 C25 120.0
C26 C25 C24 120.0
C25 C26 C21 120.0
C32 C31 C36 120.0
C32 C31 P1 118.31(13)
C36 C31 P1 121.67(14)
C33 C32 C31 120.0
C34 C33 C32 120.0
C35 C34 C33 120.0
C34 C35 C36 120.0
C35 C36 C31 120.0
C41 S2 Pd2 117.52(13)
C41 S2 Pd1 112.57(14)
Pd2 S2 Pd1 79.09(3)
C42 C41 S2 117.9(3)
C41 C42 C43 114.1(4)
C42 C43 P2 111.7(3)
C51 P2 C43 104.08(15)
C51 P2 C61 107.98(12)
C43 P2 C61 102.60(16)
C51 P2 Pd2 114.93(9)
C43 P2 Pd2 114.41(13)
C61 P2 Pd2 111.81(9)
C52 C51 C56 120.0
C52 C51 P2 117.85(13)
C56 C51 P2 122.14(13)
C53 C52 C51 120.0
C52 C53 C54 120.0
C55 C54 C53 120.0
C56 C55 C54 120.0
C55 C56 C51 120.0
C62 C61 C66 120.0
C62 C61 P2 119.84(14)
C66 C61 P2 120.04(14)
C61 C62 C63 120.0
C64 C63 C62 120.0
C65 C64 C63 120.0
C66 C65 C64 120.0
C65 C66 C61 120.0
Cl12 C10 Cl11 110.4(6)
Cl21 C20 Cl22 110.1(8)
Cl32 C30 Cl31 109.4(7)

loop_
_geom_bond_atom_site_label_1
_geom_bond_atom_site_label_2
_geom_bond_distance
Pd1 P1 2.2587(10)
Pd1 S1 2.2960(10)
Pd1 Cl1 2.3368(10)
Pd1 S2 2.3816(10)
Pd1 Pd2 2.9726(7)
Pd2 P2 2.2467(11)
Pd2 S2 2.2861(10)
Pd2 Cl2 2.3264(11)
Pd2 S1 2.3822(11)
S1 C11 1.810(4)
C11 C12 1.478(6)
C12 C13 1.542(5)
C13 P1 1.816(4)
P1 C31 1.8131(19)
P1 C21 1.828(2)
C21 C22 1.3900
C21 C26 1.3900
C22 C23 1.3900
C23 C24 1.3900
C24 C25 1.3900
C25 C26 1.3900
C31 C32 1.3900
C31 C36 1.3900
C32 C33 1.3900
C33 C34 1.3900
C34 C35 1.3900
C35 C36 1.3900
S2 C41 1.817(4)
C41 C42 1.499(6)
C42 C43 1.533(5)
C43 P2 1.816(4)
P2 C51 1.8104(19)
P2 C61 1.819(2)
C51 C52 1.3900
C51 C56 1.3900
C52 C53 1.3900
C53 C54 1.3900
C54 C55 1.3900
C55 C56 1.3900
C61 C62 1.3900
C61 C66 1.3900
C62 C63 1.3900
C63 C64 1.3900
C64 C65 1.3900
C65 C66 1.3900
C10 Cl12 1.787(9)
C10 Cl11 1.788(8)
C20 Cl21 1.776(10)
C20 Cl22 1.777(10)
C30 Cl32 1.770(9)
C30 Cl31 1.772(10)
